data_1569196
loop_
_publ_author_name
'Odedokun, Omobola A.'
'Ikotun, Adebomi A.'
'Ajaelu, Chijioke J.'
'Bhuvanesh, Nattamai'

_publ_section_title
;
 1-Benzyl-3-[(4-methoxyphenyl)imino]indolin-2-one
;
_journal_coeditor_code BH4074
_journal_issue 5
_journal_name_full IUCrData
_journal_paper_doi 10.1107/S2414314623004182
_journal_volume 8
_journal_year 2023
_chemical_formula_iupac 'C22 H18 N2 O2'
_chemical_formula_moiety 'C22 H18 N2 O2'
_chemical_formula_sum 'C22 H18 N2 O2'
_chemical_formula_weight 342.38
_chemical_name_systematic
;
1-Benzyl-3-[(4-methoxyphenyl)imino]indolin-2-one
;
_space_group_crystal_system triclinic
_space_group_IT_number 2
_space_group_name_Hall '-P 1'
_space_group_name_H-M_alt 'P -1'
_atom_sites_solution_hydrogens geom
_atom_sites_solution_primary dual
_audit_creation_method
;
Olex2 1.5
(compiled 2022.04.07 svn.rca3783a0 for OlexSys, GUI svn.r6498)
;
_cell_angle_alpha 94.374(6)
_cell_angle_beta 110.139(6)
_cell_angle_gamma 93.747(6)
_cell_formula_units_Z 2
_cell_length_a 8.8872(19)
_cell_length_b 8.8922(19)
_cell_length_c 11.772(3)
_cell_measurement_reflns_used 9907
_cell_measurement_temperature 300
_cell_measurement_theta_max 27.500
_cell_measurement_theta_min 2.453
_cell_volume 866.7(3)
_computing_cell_refinement
;
SAINT (Bruker, 2018)
;
_computing_data_collection
;
APEX2 (Bruker, 2018)
;
_computing_data_reduction
;
SAINT  (Bruker, 2018)
;
_computing_molecular_graphics
;
Olex2 (Dolomanov <i>et al.</i>,  2009)
;
_computing_publication_material
;
Olex2 (Dolomanov <i>et al.</i>,  2009)
and PLATON (Spek, 2020).
;
_computing_structure_refinement
;
<i>SHELXL</i>  (Sheldrick, 2015b)
;
_computing_structure_solution
;
<i>SHELXT</i>  (Sheldrick, 2015a)
;
_diffrn_ambient_temperature 300
_diffrn_measured_fraction_theta_full 1.000
_diffrn_measured_fraction_theta_max 0.999
_diffrn_measurement_device_type 'Bruker APEXII DUO (PHOTON 100)'
_diffrn_measurement_method '\f and \w scans'
_diffrn_radiation_type MoK\a
_diffrn_radiation_wavelength 0.71073
_diffrn_reflns_av_R_equivalents 0.0489
_diffrn_reflns_av_unetI/netI 0.0304
_diffrn_reflns_limit_h_max 11
_diffrn_reflns_limit_h_min -11
_diffrn_reflns_limit_k_max 11
_diffrn_reflns_limit_k_min -11
_diffrn_reflns_limit_l_max 15
_diffrn_reflns_limit_l_min -15
_diffrn_reflns_number 24116
_diffrn_reflns_theta_full 25.242
_diffrn_reflns_theta_max 27.541
_diffrn_reflns_theta_min 1.853
_diffrn_source_current 40.0
_diffrn_source_power 1.6
_diffrn_source_voltage 40.0
_diffrn_standards_decay_% 0
_diffrn_standards_interval_time 0
_diffrn_standards_number 0
_exptl_absorpt_coefficient_mu 0.085
_exptl_absorpt_correction_T_max 0.4305
_exptl_absorpt_correction_T_min 0.3576
_exptl_absorpt_correction_type multi-scan
_exptl_absorpt_process_details
;
(SADABS; Krause <i>et al.</i>,  2015)
;
_exptl_crystal_colour orange
_exptl_crystal_density_diffrn 1.312
_exptl_crystal_description block
_exptl_crystal_F_000 360
_exptl_crystal_size_max 0.547
_exptl_crystal_size_mid 0.529
_exptl_crystal_size_min 0.443
_refine_diff_density_max 0.278
_refine_diff_density_min -0.181
_refine_ls_extinction_coef 0.184(7)
_refine_ls_extinction_expression Fc^*^=kFc[1+0.001xFc^2^\l^3^/sin(2\q)]^-1/4^
_refine_ls_extinction_method
;
<i>SHELXL2018/3</i> (Sheldrick 2015b)
;
_refine_ls_goodness_of_fit_ref 1.025
_refine_ls_hydrogen_treatment constr
_refine_ls_matrix_type full
_refine_ls_number_parameters 237
_refine_ls_number_reflns 4003
_refine_ls_number_restraints 0
_refine_ls_restrained_S_all 1.025
_refine_ls_R_factor_all 0.0571
_refine_ls_R_factor_gt 0.0435
_refine_ls_shift/su_max 0.000
_refine_ls_shift/su_mean 0.000
_refine_ls_structure_factor_coef Fsqd
_refine_ls_weighting_details 'w=1/[\s^2^(Fo^2^)+(0.0428P)^2^+0.2626P] where P=(Fo^2^+2Fc^2^)/3'
_refine_ls_weighting_scheme calc
_refine_ls_wR_factor_gt 0.1009
_refine_ls_wR_factor_ref 0.1088
_reflns_number_gt 3219
_reflns_number_total 4003
_reflns_threshold_expression 'I > 2\s(I)'
_cod_data_source_file bh4074.cif
_cod_data_source_block I
_cod_database_code 1569196
_shelx_space_group_comment
;
The symmetry employed for this shelxl refinement is uniquely defined
by the following loop, which should always be used as a source of
symmetry information in preference to the above space-group names.
They are only intended as comments.
;
_shelx_estimated_absorpt_t_min 0.955
_shelx_estimated_absorpt_t_max 0.963

loop_
_space_group_symop_operation_xyz
'x, y, z'
'-x, -y, -z'

loop_
_atom_site_type_symbol
_atom_site_label
_atom_site_fract_x
_atom_site_fract_y
_atom_site_fract_z
_atom_site_U_iso_or_equiv
_atom_site_adp_type
_atom_site_calc_flag
_atom_site_occupancy
_atom_site_disorder_assembly
_atom_site_disorder_group
O O1 0.32465(13) 0.09548(11) 0.17890(9) 0.0467(3) Uani d 1 . .
O O2 0.15900(14) 0.09727(14) 0.84290(10) 0.0546(3) Uani d 1 . .
N N1 0.33951(14) 0.35590(13) 0.20515(10) 0.0367(3) Uani d 1 . .
N N2 0.28029(13) 0.11348(12) 0.40997(10) 0.0340(3) Uani d 1 . .
C C1 0.32025(15) 0.21291(15) 0.23706(12) 0.0336(3) Uani d 1 . .
C C2 0.28984(14) 0.23196(14) 0.35726(11) 0.0290(3) Uani d 1 . .
C C3 0.29136(14) 0.39654(14) 0.38541(11) 0.0295(3) Uani d 1 . .
C C4 0.32480(15) 0.46621(15) 0.29236(12) 0.0324(3) Uani d 1 . .
C C5 0.34166(17) 0.62236(16) 0.29431(14) 0.0429(3) Uani d 1 . .
H H5 0.363199 0.667768 0.232234 0.051 Uiso calc 1 . .
C C6 0.32539(17) 0.70910(16) 0.39198(15) 0.0455(4) Uani d 1 . .
H H6 0.335311 0.814188 0.394595 0.055 Uiso calc 1 . .
C C7 0.29483(17) 0.64298(16) 0.48527(14) 0.0429(3) Uani d 1 . .
H H7 0.286015 0.703664 0.550177 0.051 Uiso calc 1 . .
C C8 0.27719(16) 0.48616(15) 0.48251(12) 0.0355(3) Uani d 1 . .
H H8 0.256098 0.441593 0.545095 0.043 Uiso calc 1 . .
C C9 0.37347(17) 0.38347(18) 0.09473(13) 0.0426(3) Uani d 1 . .
H H9A 0.352646 0.486352 0.076706 0.051 Uiso calc 1 . .
H H9B 0.300810 0.315234 0.027033 0.051 Uiso calc 1 . .
C C10 0.54526(17) 0.36126(16) 0.10615(12) 0.0364(3) Uani d 1 . .
C C11 0.5760(2) 0.24368(17) 0.03577(14) 0.0458(4) Uani d 1 . .
H H11 0.490557 0.178863 -0.017936 0.055 Uiso calc 1 . .
C C12 0.7322(2) 0.2210(2) 0.04411(17) 0.0576(4) Uani d 1 . .
H H12 0.751328 0.142265 -0.004234 0.069 Uiso calc 1 . .
C C13 0.8587(2) 0.3160(2) 0.12445(18) 0.0634(5) Uani d 1 . .
H H13 0.963785 0.301025 0.130876 0.076 Uiso calc 1 . .
C C14 0.8301(2) 0.4332(2) 0.19530(17) 0.0612(5) Uani d 1 . .
H H14 0.916046 0.496349 0.250138 0.073 Uiso calc 1 . .
C C15 0.67396(19) 0.45734(19) 0.18531(14) 0.0484(4) Uani d 1 . .
H H15 0.655276 0.538342 0.231865 0.058 Uiso calc 1 . .
C C16 0.24553(15) 0.11827(14) 0.51921(11) 0.0311(3) Uani d 1 . .
C C17 0.10870(16) 0.17623(15) 0.52979(12) 0.0360(3) Uani d 1 . .
H H17 0.039392 0.220029 0.465081 0.043 Uiso calc 1 . .
C C18 0.07458(16) 0.16936(16) 0.63595(13) 0.0372(3) Uani d 1 . .
H H18 -0.017670 0.207542 0.641944 0.045 Uiso calc 1 . .
C C19 0.17839(17) 0.10545(15) 0.73296(12) 0.0370(3) Uani d 1 . .
C C20 0.31359(17) 0.04389(16) 0.72204(13) 0.0403(3) Uani d 1 . .
H H20 0.382694 -0.000043 0.786762 0.048 Uiso calc 1 . .
C C21 0.34513(16) 0.04796(15) 0.61558(12) 0.0360(3) Uani d 1 . .
H H21 0.433457 0.003537 0.607830 0.043 Uiso calc 1 . .
C C22 0.0133(2) 0.1394(2) 0.85474(16) 0.0595(5) Uani d 1 . .
H H22A -0.076403 0.080458 0.793597 0.089 Uiso calc 1 . .
H H22B 0.005243 0.245081 0.844710 0.089 Uiso calc 1 . .
H H22C 0.012674 0.121264 0.933923 0.089 Uiso calc 1 . .

loop_
_atom_site_aniso_label
_atom_site_aniso_U_11
_atom_site_aniso_U_22
_atom_site_aniso_U_33
_atom_site_aniso_U_12
_atom_site_aniso_U_13
_atom_site_aniso_U_23
O1 0.0621(7) 0.0413(6) 0.0439(6) 0.0032(5) 0.0297(5) -0.0034(5)
O2 0.0610(7) 0.0759(8) 0.0391(6) 0.0185(6) 0.0293(5) 0.0136(5)
N1 0.0435(6) 0.0387(6) 0.0353(6) 0.0060(5) 0.0217(5) 0.0099(5)
N2 0.0413(6) 0.0296(6) 0.0364(6) 0.0042(5) 0.0197(5) 0.0051(4)
C1 0.0334(7) 0.0367(7) 0.0335(7) 0.0044(5) 0.0151(5) 0.0045(5)
C2 0.0283(6) 0.0302(6) 0.0306(6) 0.0040(5) 0.0125(5) 0.0035(5)
C3 0.0267(6) 0.0293(6) 0.0335(6) 0.0047(5) 0.0109(5) 0.0060(5)
C4 0.0285(6) 0.0342(7) 0.0368(7) 0.0063(5) 0.0130(5) 0.0084(5)
C5 0.0419(8) 0.0374(8) 0.0553(9) 0.0070(6) 0.0212(7) 0.0185(7)
C6 0.0401(8) 0.0275(7) 0.0694(10) 0.0055(6) 0.0193(7) 0.0067(7)
C7 0.0409(8) 0.0341(7) 0.0533(9) 0.0053(6) 0.0175(7) -0.0032(6)
C8 0.0370(7) 0.0341(7) 0.0374(7) 0.0035(5) 0.0159(6) 0.0017(5)
C9 0.0452(8) 0.0564(9) 0.0318(7) 0.0070(7) 0.0178(6) 0.0154(6)
C10 0.0448(7) 0.0424(8) 0.0281(6) 0.0042(6) 0.0188(6) 0.0116(5)
C11 0.0556(9) 0.0420(8) 0.0424(8) 0.0003(7) 0.0214(7) 0.0037(6)
C12 0.0699(11) 0.0520(10) 0.0632(11) 0.0179(8) 0.0368(9) 0.0071(8)
C13 0.0488(9) 0.0777(13) 0.0722(12) 0.0166(9) 0.0287(9) 0.0157(10)
C14 0.0473(9) 0.0743(12) 0.0554(10) -0.0031(8) 0.0124(8) 0.0016(9)
C15 0.0524(9) 0.0552(9) 0.0375(8) 0.0015(7) 0.0179(7) -0.0024(7)
C16 0.0382(7) 0.0240(6) 0.0341(6) 0.0004(5) 0.0172(5) 0.0031(5)
C17 0.0364(7) 0.0363(7) 0.0376(7) 0.0058(5) 0.0142(6) 0.0096(6)
C18 0.0329(7) 0.0392(7) 0.0442(8) 0.0048(5) 0.0193(6) 0.0043(6)
C19 0.0429(7) 0.0380(7) 0.0336(7) 0.0012(6) 0.0183(6) 0.0027(5)
C20 0.0449(8) 0.0434(8) 0.0349(7) 0.0121(6) 0.0143(6) 0.0099(6)
C21 0.0391(7) 0.0323(7) 0.0415(7) 0.0082(5) 0.0191(6) 0.0055(6)
C22 0.0575(10) 0.0811(13) 0.0523(10) 0.0020(9) 0.0361(8) 0.0053(9)

loop_
_atom_type_symbol
_atom_type_description
_atom_type_scat_dispersion_real
_atom_type_scat_dispersion_imag
_atom_type_scat_source
C C 0.0033 0.0016 'International Tables Vol C Tables 4.2.6.8 and 6.1.1.4'
H H 0.0000 0.0000 'International Tables Vol C Tables 4.2.6.8 and 6.1.1.4'
N N 0.0061 0.0033 'International Tables Vol C Tables 4.2.6.8 and 6.1.1.4'
O O 0.0106 0.0060 'International Tables Vol C Tables 4.2.6.8 and 6.1.1.4'

loop_
_geom_angle_atom_site_label_1
_geom_angle_atom_site_label_2
_geom_angle_atom_site_label_3
_geom_angle_site_symmetry_1
_geom_angle_site_symmetry_3
_geom_angle
_geom_angle_publ_flag
C19 O2 C22 . . 118.34(12) ?
C1 N1 C4 . . 110.94(10) ?
C1 N1 C9 . . 122.28(12) ?
C4 N1 C9 . . 126.77(12) ?
C2 N2 C16 . . 122.11(11) ?
O1 C1 N1 . . 125.81(12) ?
O1 C1 C2 . . 127.73(12) ?
N1 C1 C2 . . 106.44(11) ?
N2 C2 C1 . . 117.81(11) ?
N2 C2 C3 . . 136.54(12) ?
C3 C2 C1 . . 105.47(10) ?
C4 C3 C2 . . 106.74(11) ?
C8 C3 C2 . . 133.75(12) ?
C8 C3 C4 . . 119.38(12) ?
C3 C4 N1 . . 110.38(11) ?
C5 C4 N1 . . 128.15(12) ?
C5 C4 C3 . . 121.46(12) ?
C4 C5 H5 . . 121.1 ?
C4 C5 C6 . . 117.89(13) ?
C6 C5 H5 . . 121.1 ?
C5 C6 H6 . . 119.2 ?
C7 C6 C5 . . 121.59(13) ?
C7 C6 H6 . . 119.2 ?
C6 C7 H7 . . 119.9 ?
C6 C7 C8 . . 120.26(13) ?
C8 C7 H7 . . 119.9 ?
C3 C8 C7 . . 119.41(13) ?
C3 C8 H8 . . 120.3 ?
C7 C8 H8 . . 120.3 ?
N1 C9 H9A . . 109.0 ?
N1 C9 H9B . . 109.0 ?
N1 C9 C10 . . 112.92(11) ?
H9A C9 H9B . . 107.8 ?
C10 C9 H9A . . 109.0 ?
C10 C9 H9B . . 109.0 ?
C11 C10 C9 . . 119.80(13) ?
C11 C10 C15 . . 118.76(14) ?
C15 C10 C9 . . 121.44(13) ?
C10 C11 H11 . . 119.5 ?
C10 C11 C12 . . 121.00(15) ?
C12 C11 H11 . . 119.5 ?
C11 C12 H12 . . 120.2 ?
C13 C12 C11 . . 119.51(16) ?
C13 C12 H12 . . 120.2 ?
C12 C13 H13 . . 119.9 ?
C14 C13 C12 . . 120.16(16) ?
C14 C13 H13 . . 119.9 ?
C13 C14 H14 . . 119.9 ?
C13 C14 C15 . . 120.28(16) ?
C15 C14 H14 . . 119.9 ?
C10 C15 H15 . . 119.9 ?
C14 C15 C10 . . 120.27(15) ?
C14 C15 H15 . . 119.9 ?
C17 C16 N2 . . 122.85(12) ?
C17 C16 C21 . . 118.87(12) ?
C21 C16 N2 . . 117.96(11) ?
C16 C17 H17 . . 119.7 ?
C18 C17 C16 . . 120.69(12) ?
C18 C17 H17 . . 119.7 ?
C17 C18 H18 . . 120.1 ?
C19 C18 C17 . . 119.80(12) ?
C19 C18 H18 . . 120.1 ?
O2 C19 C18 . . 124.58(12) ?
O2 C19 C20 . . 115.57(12) ?
C18 C19 C20 . . 119.85(12) ?
C19 C20 H20 . . 119.9 ?
C21 C20 C19 . . 120.15(13) ?
C21 C20 H20 . . 119.9 ?
C16 C21 H21 . . 119.7 ?
C20 C21 C16 . . 120.53(12) ?
C20 C21 H21 . . 119.7 ?
O2 C22 H22A . . 109.5 ?
O2 C22 H22B . . 109.5 ?
O2 C22 H22C . . 109.5 ?
H22A C22 H22B . . 109.5 ?
H22A C22 H22C . . 109.5 ?
H22B C22 H22C . . 109.5 ?

loop_
_geom_bond_atom_site_label_1
_geom_bond_atom_site_label_2
_geom_bond_site_symmetry_2
_geom_bond_distance
_geom_bond_publ_flag
O1 C1 . 1.2147(16) ?
O2 C19 . 1.3697(16) ?
O2 C22 . 1.4197(19) ?
N1 C1 . 1.3695(17) ?
N1 C4 . 1.4102(17) ?
N1 C9 . 1.4663(17) ?
N2 C2 . 1.2753(16) ?
N2 C16 . 1.4205(16) ?
C1 C2 . 1.5286(17) ?
C2 C3 . 1.4739(17) ?
C3 C4 . 1.4056(18) ?
C3 C8 . 1.3895(18) ?
C4 C5 . 1.3843(19) ?
C5 H5 . 0.9300 ?
C5 C6 . 1.390(2) ?
C6 H6 . 0.9300 ?
C6 C7 . 1.381(2) ?
C7 H7 . 0.9300 ?
C7 C8 . 1.3897(19) ?
C8 H8 . 0.9300 ?
C9 H9A . 0.9700 ?
C9 H9B . 0.9700 ?
C9 C10 . 1.513(2) ?
C10 C11 . 1.384(2) ?
C10 C15 . 1.387(2) ?
C11 H11 . 0.9300 ?
C11 C12 . 1.387(2) ?
C12 H12 . 0.9300 ?
C12 C13 . 1.376(3) ?
C13 H13 . 0.9300 ?
C13 C14 . 1.376(3) ?
C14 H14 . 0.9300 ?
C14 C15 . 1.384(2) ?
C15 H15 . 0.9300 ?
C16 C17 . 1.3915(18) ?
C16 C21 . 1.3966(19) ?
C17 H17 . 0.9300 ?
C17 C18 . 1.3884(19) ?
C18 H18 . 0.9300 ?
C18 C19 . 1.386(2) ?
C19 C20 . 1.3934(19) ?
C20 H20 . 0.9300 ?
C20 C21 . 1.3776(19) ?
C21 H21 . 0.9300 ?
C22 H22A . 0.9600 ?
C22 H22B . 0.9600 ?
C22 H22C . 0.9600 ?

loop_
_geom_torsion_atom_site_label_1
_geom_torsion_atom_site_label_2
_geom_torsion_atom_site_label_3
_geom_torsion_atom_site_label_4
_geom_torsion_site_symmetry_1
_geom_torsion_site_symmetry_2
_geom_torsion_site_symmetry_3
_geom_torsion_site_symmetry_4
_geom_torsion
_geom_torsion_publ_flag
O1 C1 C2 N2 . . . . 6.2(2) ?
O1 C1 C2 C3 . . . . -177.95(13) ?
O2 C19 C20 C21 . . . . -179.24(13) ?
N1 C1 C2 N2 . . . . -174.78(11) ?
N1 C1 C2 C3 . . . . 1.07(13) ?
N1 C4 C5 C6 . . . . -178.48(13) ?
N1 C9 C10 C11 . . . . 113.49(15) ?
N1 C9 C10 C15 . . . . -67.07(18) ?
N2 C2 C3 C4 . . . . 172.91(14) ?
N2 C2 C3 C8 . . . . -2.5(2) ?
N2 C16 C17 C18 . . . . 175.73(12) ?
N2 C16 C21 C20 . . . . -177.48(12) ?
C1 N1 C4 C3 . . . . -1.19(15) ?
C1 N1 C4 C5 . . . . 177.75(13) ?
C1 N1 C9 C10 . . . . -74.72(17) ?
C1 C2 C3 C4 . . . . -1.74(13) ?
C1 C2 C3 C8 . . . . -177.20(13) ?
C2 N2 C16 C17 . . . . 56.00(18) ?
C2 N2 C16 C21 . . . . -130.53(13) ?
C2 C3 C4 N1 . . . . 1.84(14) ?
C2 C3 C4 C5 . . . . -177.19(12) ?
C2 C3 C8 C7 . . . . 175.61(13) ?
C3 C4 C5 C6 . . . . 0.4(2) ?
C4 N1 C1 O1 . . . . 179.06(13) ?
C4 N1 C1 C2 . . . . 0.02(14) ?
C4 N1 C9 C10 . . . . 104.17(15) ?
C4 C3 C8 C7 . . . . 0.60(19) ?
C4 C5 C6 C7 . . . . 0.6(2) ?
C5 C6 C7 C8 . . . . -0.9(2) ?
C6 C7 C8 C3 . . . . 0.3(2) ?
C8 C3 C4 N1 . . . . 178.07(11) ?
C8 C3 C4 C5 . . . . -0.95(19) ?
C9 N1 C1 O1 . . . . -1.9(2) ?
C9 N1 C1 C2 . . . . 179.07(11) ?
C9 N1 C4 C3 . . . . 179.82(12) ?
C9 N1 C4 C5 . . . . -1.2(2) ?
C9 C10 C11 C12 . . . . 179.78(14) ?
C9 C10 C15 C14 . . . . 179.05(14) ?
C10 C11 C12 C13 . . . . 0.6(3) ?
C11 C10 C15 C14 . . . . -1.5(2) ?
C11 C12 C13 C14 . . . . -0.4(3) ?
C12 C13 C14 C15 . . . . -0.7(3) ?
C13 C14 C15 C10 . . . . 1.7(3) ?
C15 C10 C11 C12 . . . . 0.3(2) ?
C16 N2 C2 C1 . . . . -177.27(11) ?
C16 N2 C2 C3 . . . . 8.6(2) ?
C16 C17 C18 C19 . . . . 0.6(2) ?
C17 C16 C21 C20 . . . . -3.7(2) ?
C17 C18 C19 O2 . . . . 177.83(13) ?
C17 C18 C19 C20 . . . . -2.1(2) ?
C18 C19 C20 C21 . . . . 0.7(2) ?
C19 C20 C21 C16 . . . . 2.3(2) ?
C21 C16 C17 C18 . . . . 2.3(2) ?
C22 O2 C19 C18 . . . . 8.2(2) ?
C22 O2 C19 C20 . . . . -171.81(14) ?
